data_4504776
loop_
_publ_author_name
'K\"uhl, Olaf'
'Walfort, Bernhard'
'R\"uffer, Tobias'

_publ_section_title
;
 Supramolecular Recognition Patterns &#x2212; A Cause for Preferred
 Isomers in Phosphanylated 2-Amino-Thiazole
;
_journal_issue 2
_journal_name_full 'Crystal Growth &amp; Design'
_journal_page_first 366
_journal_paper_doi 10.1021/cg050603s
_journal_volume 6
_journal_year 2006
_chemical_formula_sum 'C15 H13 N2 P S'
_chemical_formula_weight 284.30
_chemical_name_systematic
;
 ?
;
_space_group_IT_number 14
_symmetry_cell_setting monoclinic
_symmetry_space_group_name_Hall '-P 2yn'
_symmetry_space_group_name_H-M 'P 1 21/n 1'
_atom_sites_solution_hydrogens geom
_atom_sites_solution_primary direct
_atom_sites_solution_secondary difmap
_audit_creation_method SHELXL-97
_cell_angle_alpha 90.00
_cell_angle_beta 103.5490(10)
_cell_angle_gamma 90.00
_cell_formula_units_Z 4
_cell_length_a 7.7736(4)
_cell_length_b 11.8133(7)
_cell_length_c 16.2283(9)
_cell_measurement_temperature 293(2)
_cell_volume 1448.80(14)
_computing_structure_refinement 'SHELXL-97 (Sheldrick, 1997)'
_diffrn_ambient_temperature 293(2)
_diffrn_measured_fraction_theta_full 0.999
_diffrn_measured_fraction_theta_max 0.999
_diffrn_radiation_monochromator graphite
_diffrn_radiation_source 'fine-focus sealed tube'
_diffrn_radiation_type MoK\a
_diffrn_radiation_wavelength 0.71073
_diffrn_reflns_av_R_equivalents 0.0203
_diffrn_reflns_av_sigmaI/netI 0.0140
_diffrn_reflns_limit_h_max 9
_diffrn_reflns_limit_h_min -9
_diffrn_reflns_limit_k_max 14
_diffrn_reflns_limit_k_min -14
_diffrn_reflns_limit_l_max 20
_diffrn_reflns_limit_l_min -20
_diffrn_reflns_number 15809
_diffrn_reflns_theta_full 26.42
_diffrn_reflns_theta_max 26.42
_diffrn_reflns_theta_min 2.15
_exptl_absorpt_coefficient_mu 0.321
_exptl_crystal_density_diffrn 1.303
_exptl_crystal_density_method 'not measured'
_exptl_crystal_F_000 592
_refine_diff_density_max 0.221
_refine_diff_density_min -0.235
_refine_diff_density_rms 0.043
_refine_ls_extinction_method none
_refine_ls_goodness_of_fit_ref 1.039
_refine_ls_hydrogen_treatment mixed
_refine_ls_matrix_type full
_refine_ls_number_parameters 176
_refine_ls_number_reflns 2978
_refine_ls_number_restraints 0
_refine_ls_restrained_S_all 1.039
_refine_ls_R_factor_all 0.0448
_refine_ls_R_factor_gt 0.0382
_refine_ls_shift/su_max 0.001
_refine_ls_shift/su_mean 0.000
_refine_ls_structure_factor_coef Fsqd
_refine_ls_weighting_details 'calc w=1/[\s^2^(Fo^2^)+(0.0546P)^2^+0.5816P] where P=(Fo^2^+2Fc^2^)/3'
_refine_ls_weighting_scheme calc
_refine_ls_wR_factor_gt 0.1045
_refine_ls_wR_factor_ref 0.1119
_reflns_number_gt 2567
_reflns_number_total 2978
_reflns_threshold_expression >2sigma(I)
_cod_data_source_file cg050603ssi20051202_104648.cif
_cod_data_source_block olaf3
_cod_original_sg_symbol_H-M P21/n
_cod_database_code 4504776

loop_
_symmetry_equiv_pos_as_xyz
'x, y, z'
'-x+1/2, y+1/2, -z+1/2'
'-x, -y, -z'
'x-1/2, -y-1/2, z-1/2'

loop_
_atom_site_label
_atom_site_type_symbol
_atom_site_fract_x
_atom_site_fract_y
_atom_site_fract_z
_atom_site_U_iso_or_equiv
_atom_site_adp_type
_atom_site_occupancy
_atom_site_symmetry_multiplicity
_atom_site_calc_flag
_atom_site_refinement_flags
H2N H 0.014(3) 0.435(2) 0.9318(14) 0.068(7) Uiso 1 1 d .
P1 P 0.11938(6) 0.36605(4) 0.82305(3) 0.05023(16) Uani 1 1 d .
S1 S 0.37758(7) 0.57535(5) 0.89465(3) 0.06107(18) Uani 1 1 d .
C1 C 0.2026(2) 0.53476(14) 0.93774(11) 0.0450(4) Uani 1 1 d .
N1 N 0.1868(2) 0.59427(14) 1.00312(11) 0.0546(4) Uani 1 1 d .
N2 N 0.0905(2) 0.44876(14) 0.90486(10) 0.0517(4) Uani 1 1 d .
C4 C 0.1812(2) 0.22833(16) 0.87273(12) 0.0508(4) Uani 1 1 d .
C10 C -0.1125(3) 0.34060(16) 0.76935(11) 0.0487(4) Uani 1 1 d .
C3 C 0.3171(3) 0.67652(18) 1.02090(15) 0.0639(5) Uani 1 1 d .
H3 H 0.3258 0.7267 1.0659 0.077 Uiso 1 1 calc R
C5 C 0.1250(3) 0.18917(19) 0.94260(15) 0.0649(5) Uani 1 1 d .
H5 H 0.0490 0.2334 0.9656 0.078 Uiso 1 1 calc R
C9 C 0.2954(3) 0.1611(2) 0.83998(14) 0.0705(6) Uani 1 1 d .
H9 H 0.3376 0.1865 0.7941 0.085 Uiso 1 1 calc R
C2 C 0.4290(3) 0.68020(18) 0.97059(15) 0.0651(6) Uani 1 1 d .
H2 H 0.5214 0.7316 0.9755 0.078 Uiso 1 1 calc R
C6 C 0.1801(3) 0.0856(2) 0.97847(19) 0.0818(7) Uani 1 1 d .
H6 H 0.1430 0.0612 1.0260 0.098 Uiso 1 1 calc R
C11 C -0.2417(4) 0.4197(2) 0.76594(19) 0.1008(11) Uani 1 1 d .
H11 H -0.2138 0.4873 0.7955 0.121 Uiso 1 1 calc R
C15 C -0.1602(4) 0.2442(2) 0.72334(19) 0.0909(9) Uani 1 1 d .
H15 H -0.0765 0.1877 0.7242 0.109 Uiso 1 1 calc R
C7 C 0.2887(4) 0.0189(2) 0.9445(2) 0.0892(9) Uani 1 1 d .
H7 H 0.3234 -0.0516 0.9682 0.107 Uiso 1 1 calc R
C8 C 0.3471(4) 0.0553(3) 0.87584(19) 0.0917(9) Uani 1 1 d .
H8 H 0.4214 0.0095 0.8529 0.110 Uiso 1 1 calc R
C13 C -0.4572(3) 0.3069(2) 0.67483(17) 0.0830(7) Uani 1 1 d .
H13 H -0.5726 0.2951 0.6440 0.100 Uiso 1 1 calc R
C12 C -0.4135(4) 0.4022(3) 0.7196(2) 0.1087(12) Uani 1 1 d .
H12 H -0.4993 0.4571 0.7196 0.130 Uiso 1 1 calc R
C14 C -0.3314(4) 0.2289(2) 0.6753(2) 0.1118(13) Uani 1 1 d .
H14 H -0.3594 0.1636 0.6429 0.134 Uiso 1 1 calc R

loop_
_atom_site_aniso_label
_atom_site_aniso_U_11
_atom_site_aniso_U_22
_atom_site_aniso_U_33
_atom_site_aniso_U_23
_atom_site_aniso_U_13
_atom_site_aniso_U_12
P1 0.0508(3) 0.0517(3) 0.0490(3) -0.0059(2) 0.0132(2) -0.0073(2)
S1 0.0541(3) 0.0641(3) 0.0657(3) 0.0009(2) 0.0156(2) -0.0149(2)
C1 0.0372(8) 0.0411(8) 0.0526(9) 0.0022(7) 0.0022(7) -0.0011(7)
N1 0.0445(8) 0.0517(9) 0.0659(10) -0.0149(7) 0.0090(7) -0.0089(7)
N2 0.0511(9) 0.0497(8) 0.0560(9) -0.0120(7) 0.0158(7) -0.0134(7)
C4 0.0402(9) 0.0526(10) 0.0540(10) -0.0111(8) -0.0003(7) -0.0037(8)
C10 0.0540(10) 0.0476(9) 0.0418(9) -0.0019(7) 0.0055(7) -0.0006(8)
C3 0.0520(11) 0.0546(11) 0.0786(14) -0.0179(10) 0.0024(10) -0.0119(9)
C5 0.0514(11) 0.0616(12) 0.0808(14) 0.0078(11) 0.0139(10) -0.0027(9)
C9 0.0629(12) 0.0828(15) 0.0590(12) -0.0210(11) 0.0008(10) 0.0142(11)
C2 0.0496(10) 0.0558(12) 0.0823(14) -0.0011(10) 0.0004(10) -0.0164(9)
C6 0.0661(14) 0.0702(15) 0.0997(19) 0.0198(14) 0.0001(13) -0.0096(12)
C11 0.0895(18) 0.0806(17) 0.105(2) -0.0431(16) -0.0327(16) 0.0299(14)
C15 0.0738(15) 0.0627(14) 0.113(2) -0.0301(14) -0.0241(15) 0.0136(12)
C7 0.0775(17) 0.0582(14) 0.107(2) -0.0029(14) -0.0275(15) 0.0030(12)
C8 0.0809(17) 0.0824(18) 0.0939(19) -0.0324(16) -0.0158(15) 0.0319(14)
C13 0.0605(13) 0.0915(18) 0.0814(16) 0.0069(14) -0.0151(12) -0.0039(13)
C12 0.0804(18) 0.126(3) 0.097(2) -0.0368(19) -0.0255(15) 0.0443(18)
C14 0.093(2) 0.0625(15) 0.142(3) -0.0189(16) -0.0485(19) -0.0019(14)

loop_
_atom_type_symbol
_atom_type_description
_atom_type_scat_dispersion_real
_atom_type_scat_dispersion_imag
_atom_type_scat_source
C C 0.0033 0.0016 'International Tables Vol C Tables 4.2.6.8 and 6.1.1.4'
H H 0.0000 0.0000 'International Tables Vol C Tables 4.2.6.8 and 6.1.1.4'
N N 0.0061 0.0033 'International Tables Vol C Tables 4.2.6.8 and 6.1.1.4'
P P 0.1023 0.0942 'International Tables Vol C Tables 4.2.6.8 and 6.1.1.4'
S S 0.1246 0.1234 'International Tables Vol C Tables 4.2.6.8 and 6.1.1.4'

loop_
_geom_angle_atom_site_label_1
_geom_angle_atom_site_label_2
_geom_angle_atom_site_label_3
_geom_angle
N2 P1 C4 103.62(9)
N2 P1 C10 99.79(8)
C4 P1 C10 101.03(8)
C2 S1 C1 89.01(10)
N1 C1 N2 123.21(16)
N1 C1 S1 114.29(13)
N2 C1 S1 122.50(14)
C1 N1 C3 110.17(17)
C1 N2 P1 122.91(14)
C1 N2 H2N 114.0(17)
P1 N2 H2N 122.7(17)
C9 C4 C5 118.4(2)
C9 C4 P1 117.79(17)
C5 C4 P1 123.80(15)
C11 C10 C15 116.5(2)
C11 C10 P1 122.66(16)
C15 C10 P1 120.53(16)
C2 C3 N1 116.62(19)
C2 C3 H3 121.7
N1 C3 H3 121.7
C6 C5 C4 121.0(2)
C6 C5 H5 119.5
C4 C5 H5 119.5
C4 C9 C8 120.0(3)
C4 C9 H9 120.0
C8 C9 H9 120.0
C3 C2 S1 109.91(15)
C3 C2 H2 125.0
S1 C2 H2 125.0
C7 C6 C5 120.2(3)
C7 C6 H6 119.9
C5 C6 H6 119.9
C10 C11 C12 121.8(2)
C10 C11 H11 119.1
C12 C11 H11 119.1
C10 C15 C14 121.2(2)
C10 C15 H15 119.4
C14 C15 H15 119.4
C6 C7 C8 120.3(3)
C6 C7 H7 119.9
C8 C7 H7 119.9
C7 C8 C9 120.1(2)
C7 C8 H8 119.9
C9 C8 H8 119.9
C12 C13 C14 118.8(2)
C12 C13 H13 120.6
C14 C13 H13 120.6
C13 C12 C11 120.6(3)
C13 C12 H12 119.7
C11 C12 H12 119.7
C13 C14 C15 121.0(3)
C13 C14 H14 119.5
C15 C14 H14 119.5

loop_
_geom_bond_atom_site_label_1
_geom_bond_atom_site_label_2
_geom_bond_distance
P1 N2 1.7050(16)
P1 C4 1.829(2)
P1 C10 1.8337(19)
S1 C2 1.727(2)
S1 C1 1.7362(18)
C1 N1 1.302(2)
C1 N2 1.363(2)
N1 C3 1.384(2)
N2 H2N 0.83(2)
C4 C9 1.386(3)
C4 C5 1.387(3)
C10 C11 1.364(3)
C10 C15 1.365(3)
C3 C2 1.326(3)
C3 H3 0.9300
C5 C6 1.379(3)
C5 H5 0.9300
C9 C8 1.398(4)
C9 H9 0.9300
C2 H2 0.9300
C6 C7 1.361(4)
C6 H6 0.9300
C11 C12 1.386(4)
C11 H11 0.9300
C15 C14 1.387(4)
C15 H15 0.9300
C7 C8 1.368(4)
C7 H7 0.9300
C8 H8 0.9300
C13 C12 1.339(4)
C13 C14 1.343(4)
C13 H13 0.9300
C12 H12 0.9300
C14 H14 0.9300

loop_
_geom_torsion_atom_site_label_1
_geom_torsion_atom_site_label_2
_geom_torsion_atom_site_label_3
_geom_torsion_atom_site_label_4
_geom_torsion
C2 S1 C1 N1 -0.48(15)
C2 S1 C1 N2 178.71(16)
N2 C1 N1 C3 -178.92(18)
S1 C1 N1 C3 0.3(2)
N1 C1 N2 P1 -176.17(15)
S1 C1 N2 P1 4.7(2)
C4 P1 N2 C1 110.40(16)
C10 P1 N2 C1 -145.62(16)
N2 P1 C4 C9 -148.08(15)
C10 P1 C4 C9 108.89(16)
N2 P1 C4 C5 29.83(18)
C10 P1 C4 C5 -73.20(17)
N2 P1 C10 C11 34.6(2)
C4 P1 C10 C11 140.7(2)
N2 P1 C10 C15 -152.0(2)
C4 P1 C10 C15 -45.9(2)
C1 N1 C3 C2 0.2(3)
C9 C4 C5 C6 -0.4(3)
P1 C4 C5 C6 -178.31(17)
C5 C4 C9 C8 1.8(3)
P1 C4 C9 C8 179.82(18)
N1 C3 C2 S1 -0.6(3)
C1 S1 C2 C3 0.56(18)
C4 C5 C6 C7 -1.2(4)
C15 C10 C11 C12 1.3(5)
P1 C10 C11 C12 175.0(3)
C11 C10 C15 C14 0.5(5)
P1 C10 C15 C14 -173.3(3)
C5 C6 C7 C8 1.5(4)
C6 C7 C8 C9 -0.1(4)
C4 C9 C8 C7 -1.6(4)
C14 C13 C12 C11 -0.3(6)
C10 C11 C12 C13 -1.5(6)
C12 C13 C14 C15 2.1(6)
C10 C15 C14 C13 -2.3(6)

loop_
_cod_related_entry_id
_cod_related_entry_database
_cod_related_entry_code
1 ChemSpider 1742840
